data_7028604
loop_
_publ_author_name
'Jamali, Sirous'
'Ghazfar, Reza'
'Lalinde, Elena'
'Jamshidi, Zahra'
'Samouei, Hamidreza'
'Shahsavari, Hamid R.'
'Moreno, M. Teresa'
'Escudero-Ad\'an, Eduardo'
'Benet-Buchholz, Jordi'
'Milic, Dalibor'

_publ_section_title
;
 Cyclometalated heteronuclear Pt/Ag and Pt/Tl complexes: a structural and
 photophysical study.
;
_journal_issue 3
_journal_name_full 'Dalton transactions (Cambridge, England : 2003)'
_journal_page_first 1105
_journal_page_last 1116
_journal_paper_doi 10.1039/c3dt52209a
_journal_volume 43
_journal_year 2014
_chemical_formula_sum 'C31 H25 N2 P Pt'
_chemical_formula_weight 651.59
_chemical_name_systematic
; 
 ? 
;
_space_group_IT_number 14
_symmetry_cell_setting monoclinic
_symmetry_space_group_name_Hall '-P 2yn'
_symmetry_space_group_name_H-M 'P 1 21/n 1'
_atom_sites_solution_hydrogens geom
_atom_sites_solution_primary direct
_atom_sites_solution_secondary difmap
_audit_creation_method SHELXL-97
_cell_angle_alpha 90.00
_cell_angle_beta 90.584(2)
_cell_angle_gamma 90.00
_cell_formula_units_Z 12
_cell_length_a 24.1753(9)
_cell_length_b 9.7937(4)
_cell_length_c 31.2016(12)
_cell_measurement_reflns_used 9918
_cell_measurement_temperature 100(2)
_cell_measurement_theta_max 29.39
_cell_measurement_theta_min 2.33
_cell_volume 7387.1(5)
_computing_cell_refinement 'Bruker APEX2 v2011.4-0'
_computing_data_collection 'Bruker APEX2 v2011.4-0'
_computing_data_reduction 'Bruker SAINT V7.60A'
_computing_molecular_graphics 'Bruker SHELXTL'
_computing_publication_material 'Bruker SHELXTL'
_computing_structure_refinement 'SHELXS-97 (Sheldrick, 2008)'
_computing_structure_solution Sir2011
_diffrn_ambient_temperature 100(2)
_diffrn_detector_area_resol_mean 512
_diffrn_detector_type '4K CCD area detector APEX II'
_diffrn_measured_fraction_theta_full 0.995
_diffrn_measured_fraction_theta_max 0.907
_diffrn_measurement_device_type 'APEX DUO Kappa 4-axis goniometer'
_diffrn_measurement_method
;
 Fullsphere data collection, phi and omega scans
;
_diffrn_measurement_specimen_support 'magnetic support with MicroMount'
_diffrn_radiation_monochromator 'Quazar MX Multilayer Optics'
_diffrn_radiation_type MoK\a
_diffrn_radiation_wavelength 0.71073
_diffrn_reflns_av_R_equivalents 0.0370
_diffrn_reflns_av_sigmaI/netI 0.0456
_diffrn_reflns_limit_h_max 33
_diffrn_reflns_limit_h_min -32
_diffrn_reflns_limit_k_max 13
_diffrn_reflns_limit_k_min -12
_diffrn_reflns_limit_l_max 43
_diffrn_reflns_limit_l_min -41
_diffrn_reflns_number 59916
_diffrn_reflns_theta_full 25.00
_diffrn_reflns_theta_max 29.77
_diffrn_reflns_theta_min 1.06
_diffrn_source 'Microfocus source E025 IuS'
_diffrn_source_current 0.6
_diffrn_source_power 50
_diffrn_source_size '0.2 mm x 0.2 mm fine focus'
_diffrn_source_type 'Bruker APEX DUO'
_exptl_absorpt_coefficient_mu 5.787
_exptl_absorpt_correction_T_max 0.8455
_exptl_absorpt_correction_T_min 0.5435
_exptl_absorpt_correction_type empirical
_exptl_absorpt_process_details
; 
 SADABS Version 2008/1 Bruker-Nonius
 Blessing, Acta Cryst. (1995) A51 33-38
;
_exptl_crystal_colour yellow
_exptl_crystal_density_diffrn 1.758
_exptl_crystal_density_method 'not measured'
_exptl_crystal_description prism
_exptl_crystal_F_000 3816
_exptl_crystal_size_max 0.12
_exptl_crystal_size_mid 0.04
_exptl_crystal_size_min 0.03
_refine_diff_density_max 5.597
_refine_diff_density_min -4.383
_refine_diff_density_rms 0.213
_refine_ls_extinction_method none
_refine_ls_goodness_of_fit_ref 1.135
_refine_ls_hydrogen_treatment noref
_refine_ls_matrix_type full
_refine_ls_number_parameters 1111
_refine_ls_number_reflns 19140
_refine_ls_number_restraints 546
_refine_ls_restrained_S_all 1.121
_refine_ls_R_factor_all 0.0827
_refine_ls_R_factor_gt 0.0585
_refine_ls_shift/su_max 0.002
_refine_ls_shift/su_mean 0.000
_refine_ls_structure_factor_coef Fsqd
_refine_ls_weighting_details 'calc w=1/[\s^2^(Fo^2^)+(0.0366P)^2^+104.5786P] where P=(Fo^2^+2Fc^2^)/3'
_refine_ls_weighting_scheme calc
_refine_ls_wR_factor_gt 0.1253
_refine_ls_wR_factor_ref 0.1347
_reflns_number_gt 14710
_reflns_number_total 19140
_reflns_threshold_expression >2sigma(I)
_cod_data_source_file c3dt52209a.txt
_cod_data_source_block mo_hrs_s1_0m
_cod_depositor_comments
;
The following automatic conversions were performed:

'_symmetry_cell_setting' value 'Monoclinic' changed to 'monoclinic'
according to
/usr/data/users/saulius/automatic-downloads/current/RSC/lib/dictionaries/cif_core.dic
dictionary named 'cif_core.dic' version 2.4.2 from 2011-04-26.

Automatic conversion script
Id: cif_fix_values 2281 2013-09-26 08:29:07Z andrius 
;
_cod_original_sg_symbol_H-M P2(1)/n
_cod_database_code 7028604

loop_
_symmetry_equiv_pos_as_xyz
'x, y, z'
'-x+1/2, y+1/2, -z+1/2'
'-x, -y, -z'
'x-1/2, -y-1/2, z-1/2'

loop_
_atom_site_label
_atom_site_type_symbol
_atom_site_fract_x
_atom_site_fract_y
_atom_site_fract_z
_atom_site_U_iso_or_equiv
_atom_site_adp_type
_atom_site_occupancy
_atom_site_symmetry_multiplicity
_atom_site_calc_flag
_atom_site_refinement_flags
_atom_site_disorder_assembly
_atom_site_disorder_group
C1A C 0.1314(3) 1.0042(8) 0.1235(3) 0.0232(17) Uani 1 1 d . . .
H1A H 0.1514 1.0171 0.0977 0.028 Uiso 1 1 calc R . .
C2A C 0.1403(3) 1.0959(8) 0.1573(3) 0.0261(18) Uani 1 1 d . . .
H2A H 0.1655 1.1694 0.1540 0.031 Uiso 1 1 calc R . .
C3A C 0.1125(3) 1.0802(9) 0.1953(3) 0.0254(17) Uani 1 1 d . . .
H3A H 0.1193 1.1397 0.2188 0.030 Uiso 1 1 calc R . .
C4A C 0.0739(3) 0.9731(9) 0.1982(2) 0.0223(16) Uani 1 1 d . . .
C5A C 0.0403(3) 0.9513(9) 0.2355(3) 0.0280(19) Uani 1 1 d . . .
H5A H 0.0450 1.0088 0.2598 0.034 Uiso 1 1 calc R . .
C6A C 0.0022(3) 0.8502(9) 0.2364(3) 0.0273(18) Uani 1 1 d . . .
H6A H -0.0192 0.8380 0.2615 0.033 Uiso 1 1 calc R . .
C7A C -0.0069(3) 0.7612(9) 0.2006(3) 0.0240(17) Uani 1 1 d . . .
C8A C -0.0487(4) 0.6646(9) 0.1987(3) 0.0286(19) Uani 1 1 d . . .
H8A H -0.0715 0.6500 0.2229 0.034 Uiso 1 1 calc R . .
C9A C -0.0572(3) 0.5902(9) 0.1622(3) 0.0277(19) Uani 1 1 d . . .
H9A H -0.0869 0.5269 0.1611 0.033 Uiso 1 1 calc R . .
C10A C -0.0233(3) 0.6044(8) 0.1261(3) 0.0230(17) Uani 1 1 d . . .
H10A H -0.0306 0.5507 0.1013 0.028 Uiso 1 1 calc R . .
C11A C 0.0207(3) 0.6953(8) 0.1261(2) 0.0168(14) Uani 1 1 d . . .
C12A C 0.0270(3) 0.7777(8) 0.1639(2) 0.0187(15) Uani 1 1 d . . .
C13A C 0.0666(3) 0.8845(8) 0.1629(2) 0.0191(15) Uani 1 1 d . . .
C14A C 0.0536(3) 0.5795(9) 0.0440(3) 0.0272(18) Uani 1 1 d . . .
H14A H 0.0469 0.5010 0.0628 0.041 Uiso 1 1 calc R . .
H14B H 0.0828 0.5567 0.0236 0.041 Uiso 1 1 calc R . .
H14C H 0.0196 0.6023 0.0283 0.041 Uiso 1 1 calc R . .
C15A C 0.2095(12) 0.831(2) 0.0501(11) 0.016(2) Uani 0.50 1 d PU A 1
C16A C 0.2470(7) 0.8824(17) 0.0209(6) 0.017(2) Uani 0.50 1 d PU A 1
H16A H 0.2367 0.8987 -0.0081 0.020 Uiso 0.50 1 calc PR A 1
C17A C 0.2994(7) 0.9082(17) 0.0356(5) 0.018(2) Uani 0.50 1 d PU A 1
H17A H 0.3250 0.9517 0.0172 0.022 Uiso 0.50 1 calc PR A 1
C18A C 0.3162(12) 0.872(3) 0.0774(7) 0.018(2) Uani 0.50 1 d PU A 1
H18A H 0.3538 0.8825 0.0860 0.022 Uiso 0.50 1 calc PR A 1
C19A C 0.2781(8) 0.8206(17) 0.1057(7) 0.018(2) Uani 0.50 1 d PU A 1
H19A H 0.2886 0.8007 0.1345 0.021 Uiso 0.50 1 calc PR A 1
C20A C 0.2231(9) 0.798(2) 0.0912(7) 0.017(2) Uani 0.50 1 d PU A 1
H20A H 0.1962 0.7603 0.1098 0.020 Uiso 0.50 1 calc PR A 1
C21A C 0.1166(10) 0.967(2) 0.0074(9) 0.015(3) Uani 0.50 1 d PU A 1
N2A N 0.1504(10) 1.0283(18) -0.0230(7) 0.017(3) Uani 0.50 1 d PU A 1
C23A C 0.1306(12) 1.158(3) -0.0396(11) 0.024(6) Uani 0.50 1 d PU A 1
H23A H 0.1520 1.2048 -0.0602 0.029 Uiso 0.50 1 calc PR A 1
C24A C 0.0811(8) 1.215(2) -0.0263(8) 0.027(5) Uani 0.50 1 d PU A 1
H24A H 0.0701 1.3028 -0.0361 0.032 Uiso 0.50 1 calc PR A 1
C25A C 0.0491(9) 1.145(2) 0.0005(7) 0.035(5) Uani 0.50 1 d PU A 1
H25A H 0.0136 1.1794 0.0073 0.042 Uiso 0.50 1 calc PR A 1
C26A C 0.0663(8) 1.0248(19) 0.0184(6) 0.022(4) Uani 0.50 1 d PU A 1
H26A H 0.0434 0.9801 0.0387 0.026 Uiso 0.50 1 calc PR A 1
C27A C 0.1505(8) 0.697(2) -0.0176(8) 0.014(2) Uani 0.50 1 d PU A 1
C28A C 0.1879(8) 0.5903(19) -0.0141(7) 0.015(2) Uani 0.50 1 d PU A 1
H28A H 0.2082 0.5755 0.0117 0.018 Uiso 0.50 1 calc PR A 1
C29A C 0.1949(7) 0.5056(19) -0.0495(7) 0.017(2) Uani 0.50 1 d PU A 1
H29A H 0.2214 0.4341 -0.0479 0.020 Uiso 0.50 1 calc PR A 1
C30A C 0.1648(8) 0.522(2) -0.0864(8) 0.019(2) Uani 0.50 1 d PU A 1
H30A H 0.1703 0.4636 -0.1102 0.022 Uiso 0.50 1 calc PR A 1
C31A C 0.1251(7) 0.629(2) -0.0883(7) 0.018(2) Uani 0.50 1 d PU A 1
H31A H 0.1034 0.6446 -0.1133 0.022 Uiso 0.50 1 calc PR A 1
C32A C 0.1191(9) 0.713(2) -0.0511(6) 0.017(2) Uani 0.50 1 d PU A 1
H32A H 0.0916 0.7826 -0.0510 0.020 Uiso 0.50 1 calc PR A 1
C15' C 0.2129(15) 0.850(3) 0.0503(13) 0.027(3) Uani 0.50 1 d PU A 2
N2' N 0.2487(7) 0.9284(17) 0.0298(5) 0.029(3) Uani 0.50 1 d PU A 2
C17' C 0.3023(8) 0.944(2) 0.0487(7) 0.029(3) Uani 0.50 1 d PU A 2
H17' H 0.3277 1.0044 0.0353 0.035 Uiso 0.50 1 calc PR A 2
C18' C 0.3188(14) 0.879(3) 0.0848(8) 0.029(3) Uani 0.50 1 d PU A 2
H18' H 0.3537 0.8966 0.0977 0.034 Uiso 0.50 1 calc PR A 2
C19' C 0.2827(9) 0.783(2) 0.1023(8) 0.028(3) Uani 0.50 1 d PU A 2
H19' H 0.2947 0.7243 0.1247 0.034 Uiso 0.50 1 calc PR A 2
C20' C 0.2294(11) 0.777(3) 0.0866(9) 0.027(3) Uani 0.50 1 d PU A 2
H20' H 0.2033 0.7203 0.1007 0.033 Uiso 0.50 1 calc PR A 2
C21' C 0.1225(12) 0.989(3) 0.0062(11) 0.023(3) Uani 0.50 1 d PU A 2
C22' C 0.1506(14) 1.053(3) -0.0266(10) 0.025(3) Uani 0.50 1 d PU A 2
H22' H 0.1815 1.0068 -0.0384 0.030 Uiso 0.50 1 calc PR A 2
C23' C 0.1381(14) 1.171(4) -0.0422(12) 0.025(3) Uani 0.50 1 d PU A 2
H23' H 0.1602 1.2104 -0.0640 0.030 Uiso 0.50 1 calc PR A 2
C24' C 0.0919(10) 1.241(2) -0.0271(8) 0.026(3) Uani 0.50 1 d PU A 2
H24' H 0.0806 1.3253 -0.0398 0.031 Uiso 0.50 1 calc PR A 2
C25' C 0.0622(8) 1.184(2) 0.0077(6) 0.024(3) Uani 0.50 1 d PU A 2
H25' H 0.0320 1.2321 0.0199 0.029 Uiso 0.50 1 calc PR A 2
C26' C 0.0782(8) 1.058(2) 0.0233(7) 0.024(3) Uani 0.50 1 d PU A 2
H26' H 0.0583 1.0179 0.0462 0.028 Uiso 0.50 1 calc PR A 2
C27' C 0.1570(10) 0.718(2) -0.0170(9) 0.024(3) Uani 0.50 1 d PU A 2
C28' C 0.1962(9) 0.617(2) -0.0147(9) 0.025(3) Uani 0.50 1 d PU A 2
H28' H 0.2172 0.6070 0.0111 0.030 Uiso 0.50 1 calc PR A 2
C29' C 0.2061(9) 0.531(2) -0.0475(8) 0.027(3) Uani 0.50 1 d PU A 2
H29' H 0.2337 0.4625 -0.0448 0.033 Uiso 0.50 1 calc PR A 2
C30' C 0.1751(9) 0.544(2) -0.0862(9) 0.029(3) Uani 0.50 1 d PU A 2
H30' H 0.1805 0.4831 -0.1094 0.035 Uiso 0.50 1 calc PR A 2
C31' C 0.1375(9) 0.646(3) -0.0889(9) 0.029(3) Uani 0.50 1 d PU A 2
H31' H 0.1183 0.6575 -0.1154 0.035 Uiso 0.50 1 calc PR A 2
C32' C 0.1254(10) 0.732(3) -0.0577(8) 0.027(3) Uani 0.50 1 d PU A 2
H32' H 0.0977 0.8002 -0.0613 0.033 Uiso 0.50 1 calc PR A 2
C1B C 0.3653(3) 0.5098(8) 0.7208(3) 0.0205(16) Uani 1 1 d . . .
H1B H 0.3413 0.5375 0.7431 0.025 Uiso 1 1 calc R . .
C2B C 0.3651(3) 0.5850(9) 0.6827(3) 0.0283(19) Uani 1 1 d . . .
H2B H 0.3415 0.6620 0.6797 0.034 Uiso 1 1 calc R . .
C3B C 0.3990(4) 0.5478(10) 0.6496(3) 0.032(2) Uani 1 1 d . . .
H3B H 0.3982 0.5967 0.6233 0.039 Uiso 1 1 calc R . .
C4B C 0.4347(3) 0.4364(9) 0.6553(3) 0.0267(18) Uani 1 1 d . . .
C5B C 0.4740(4) 0.3907(11) 0.6241(3) 0.038(2) Uani 1 1 d . . .
H5B H 0.4757 0.4352 0.5971 0.045 Uiso 1 1 calc R . .
C6B C 0.5082(4) 0.2859(12) 0.6327(3) 0.041(3) Uani 1 1 d . . .
H6B H 0.5327 0.2561 0.6109 0.050 Uiso 1 1 calc R . .
C7B C 0.5093(3) 0.2175(9) 0.6730(3) 0.0280(18) Uani 1 1 d . . .
C8B C 0.5481(4) 0.1143(10) 0.6839(4) 0.039(2) Uani 1 1 d . . .
H8B H 0.5749 0.0854 0.6637 0.047 Uiso 1 1 calc R . .
C9B C 0.5465(4) 0.0576(10) 0.7234(4) 0.036(2) Uani 1 1 d . . .
H9B H 0.5728 -0.0109 0.7307 0.043 Uiso 1 1 calc R . .
C10B C 0.5073(3) 0.0964(9) 0.7542(3) 0.030(2) Uani 1 1 d . . .
H10B H 0.5082 0.0527 0.7814 0.036 Uiso 1 1 calc R . .
C11B C 0.4674(3) 0.1958(8) 0.7465(2) 0.0218(16) Uani 1 1 d . C .
C12B C 0.4708(3) 0.2547(8) 0.7059(3) 0.0252(18) Uani 1 1 d . . .
C13B C 0.4332(3) 0.3662(8) 0.6948(2) 0.0197(15) Uani 1 1 d . . .
C14B C 0.4245(3) 0.1423(9) 0.8325(3) 0.0292(19) Uani 1 1 d . C .
H14D H 0.4392 0.0570 0.8209 0.044 Uiso 1 1 calc R . .
H14E H 0.3908 0.1231 0.8487 0.044 Uiso 1 1 calc R . .
H14F H 0.4521 0.1844 0.8515 0.044 Uiso 1 1 calc R . .
C15B C 0.3455(3) 0.5302(8) 0.8444(3) 0.0216(16) Uani 1 1 d . . .
C16B C 0.3952(4) 0.5980(10) 0.8347(3) 0.0289(19) Uani 1 1 d . C .
H16B H 0.4216 0.5565 0.8164 0.035 Uiso 1 1 calc R . .
C17B C 0.4051(4) 0.7259(10) 0.8519(3) 0.038(2) Uani 1 1 d . . .
H17B H 0.4386 0.7724 0.8458 0.046 Uiso 1 1 calc R C .
C18B C 0.3662(4) 0.7862(10) 0.8783(3) 0.034(2) Uani 1 1 d . C .
H18B H 0.3727 0.8742 0.8901 0.041 Uiso 1 1 calc R . .
C19B C 0.3179(4) 0.7171(10) 0.8871(3) 0.034(2) Uani 1 1 d . . .
H19B H 0.2910 0.7589 0.9049 0.041 Uiso 1 1 calc R B 1
C20B C 0.3077(3) 0.5886(8) 0.8708(3) 0.0286(17) Uani 0.50 1 d P C 1
H20B H 0.2747 0.5414 0.8779 0.034 Uiso 0.50 1 calc PR C 1
N2B N 0.3077(3) 0.5886(8) 0.8708(3) 0.0286(17) Uani 0.50 1 d P C 2
C21B C 0.2693(3) 0.3822(8) 0.7887(2) 0.0177(15) Uani 1 1 d . . .
C22B C 0.2280(3) 0.4683(8) 0.8009(3) 0.0260(16) Uani 0.50 1 d P C 2
H22B H 0.2310 0.5178 0.8270 0.031 Uiso 0.50 1 calc PR C 2
N2B' N 0.2280(3) 0.4683(8) 0.8009(3) 0.0260(16) Uani 0.50 1 d P C 1
C23B C 0.1822(3) 0.4825(9) 0.7753(3) 0.0288(19) Uani 1 1 d . . .
H23B H 0.1540 0.5445 0.7836 0.035 Uiso 1 1 calc R C 1
C24B C 0.1756(3) 0.4102(10) 0.7379(3) 0.030(2) Uani 1 1 d . C .
H24B H 0.1433 0.4216 0.7207 0.036 Uiso 1 1 calc R . .
C25B C 0.2171(4) 0.3197(11) 0.7256(3) 0.033(2) Uani 1 1 d . . .
H25B H 0.2131 0.2677 0.7001 0.040 Uiso 1 1 calc R C .
C26B C 0.2642(3) 0.3064(9) 0.7511(3) 0.0267(18) Uani 1 1 d . C .
H26B H 0.2929 0.2458 0.7429 0.032 Uiso 1 1 calc R . .
C27B C 0.3097(3) 0.2610(8) 0.8658(3) 0.0224(16) Uani 1 1 d . . .
C28B C 0.2744(3) 0.1518(9) 0.8586(4) 0.036(2) Uani 1 1 d . C .
H28B H 0.2600 0.1342 0.8307 0.044 Uiso 1 1 calc R . .
C29B C 0.2604(4) 0.0677(13) 0.8930(4) 0.057(4) Uani 1 1 d . . .
H29B H 0.2355 -0.0062 0.8885 0.069 Uiso 1 1 calc R C .
C30B C 0.2821(4) 0.0903(14) 0.9333(4) 0.061(4) Uani 1 1 d . C .
H30B H 0.2727 0.0310 0.9562 0.073 Uiso 1 1 calc R . .
C31B C 0.3176(4) 0.1992(13) 0.9406(3) 0.045(3) Uani 1 1 d . . .
H31B H 0.3323 0.2144 0.9685 0.055 Uiso 1 1 calc R C .
C32B C 0.3316(4) 0.2858(10) 0.9074(3) 0.0300(19) Uani 1 1 d . C .
H32B H 0.3556 0.3610 0.9124 0.036 Uiso 1 1 calc R . .
C1C C 0.1361(3) 0.9869(8) 0.4589(3) 0.0206(16) Uani 1 1 d . . .
H1C H 0.1610 1.0070 0.4364 0.025 Uiso 1 1 calc R . .
C2C C 0.1382(3) 1.0659(8) 0.4959(3) 0.0243(17) Uani 1 1 d . . .
H2C H 0.1649 1.1366 0.4988 0.029 Uiso 1 1 calc R . .
C3C C 0.1013(4) 1.0407(9) 0.5283(3) 0.0267(18) Uani 1 1 d . . .
H3C H 0.1020 1.0952 0.5535 0.032 Uiso 1 1 calc R . .
C4C C 0.0629(3) 0.9342(9) 0.5241(3) 0.0239(17) Uani 1 1 d . . .
C5C C 0.0225(4) 0.8998(9) 0.5557(3) 0.0288(19) Uani 1 1 d . . .
H5C H 0.0218 0.9488 0.5820 0.035 Uiso 1 1 calc R . .
C6C C -0.0143(4) 0.7992(10) 0.5487(3) 0.0301(19) Uani 1 1 d . . .
H6C H -0.0402 0.7783 0.5705 0.036 Uiso 1 1 calc R . .
C7C C -0.0161(3) 0.7220(8) 0.5096(3) 0.0242(17) Uani 1 1 d . . .
C8C C -0.0550(3) 0.6198(9) 0.5010(3) 0.0259(18) Uani 1 1 d . . .
H8C H -0.0815 0.5963 0.5219 0.031 Uiso 1 1 calc R . .
C9C C -0.0548(3) 0.5533(9) 0.4622(3) 0.0286(19) Uani 1 1 d . . .
H9C H -0.0820 0.4855 0.4565 0.034 Uiso 1 1 calc R . .
C10C C -0.0153(3) 0.5833(8) 0.4307(3) 0.0215(16) Uani 1 1 d . . .
H10C H -0.0161 0.5349 0.4043 0.026 Uiso 1 1 calc R . .
C11C C 0.0243(3) 0.6811(7) 0.4376(2) 0.0152(14) Uani 1 1 d . E .
C12C C 0.0239(3) 0.7525(8) 0.4771(2) 0.0193(15) Uani 1 1 d . . .
C13C C 0.0625(3) 0.8579(8) 0.4854(3) 0.0198(15) Uani 1 1 d . . .
C14C C 0.0680(4) 0.6104(10) 0.3530(3) 0.031(2) Uani 1 1 d . E .
H14G H 0.0559 0.5251 0.3664 0.047 Uiso 1 1 calc R . .
H14H H 0.1004 0.5926 0.3352 0.047 Uiso 1 1 calc R . .
H14I H 0.0380 0.6472 0.3351 0.047 Uiso 1 1 calc R . .
C15C C 0.1440(3) 1.0011(8) 0.3373(2) 0.0187(15) Uani 1 1 d . . .
C16C C 0.0966(3) 1.0694(9) 0.3510(3) 0.0252(17) Uani 1 1 d . E .
H16C H 0.0723 1.0278 0.3708 0.030 Uiso 1 1 calc R . .
C17C C 0.0857(4) 1.1998(9) 0.3350(3) 0.0295(19) Uani 1 1 d . . .
H17C H 0.0531 1.2468 0.3434 0.035 Uiso 1 1 calc R E .
C18C C 0.1219(4) 1.2601(9) 0.3072(3) 0.030(2) Uani 1 1 d . E .
H18C H 0.1154 1.3506 0.2974 0.036 Uiso 1 1 calc R . .
C19C C 0.1675(4) 1.1892(10) 0.2934(3) 0.0296(19) Uani 1 1 d . . .
H19C H 0.1913 1.2302 0.2730 0.036 Uiso 1 1 calc R D 1
C20C C 0.1795(3) 1.0602(7) 0.3084(2) 0.0228(15) Uani 0.50 1 d P E 1
H20C H 0.2116 1.0130 0.2992 0.027 Uiso 0.50 1 calc PR E 1
N2C N 0.1795(3) 1.0602(7) 0.3084(2) 0.0228(15) Uani 0.50 1 d P E 2
C21C C 0.2260(3) 0.8469(9) 0.3866(3) 0.0275(13) Uani 1 1 d U . .
C22C C 0.2661(3) 0.9320(9) 0.3728(3) 0.0339(12) Uani 0.50 1 d PU E 2
H22C H 0.2605 0.9884 0.3483 0.041 Uiso 0.50 1 calc PR E 2
N2C' N 0.2661(3) 0.9320(9) 0.3728(3) 0.0339(12) Uani 0.50 1 d PU E 1
C23C C 0.3161(4) 0.9338(10) 0.3958(4) 0.0385(14) Uani 1 1 d U . .
H23C H 0.3445 0.9947 0.3873 0.046 Uiso 1 1 calc R E 1
C24C C 0.3251(4) 0.8500(11) 0.4303(4) 0.0406(16) Uani 1 1 d U E .
H24C H 0.3597 0.8537 0.4450 0.049 Uiso 1 1 calc R . .
C25C C 0.2857(4) 0.7617(11) 0.4439(3) 0.0398(16) Uani 1 1 d U . .
H25C H 0.2923 0.7021 0.4674 0.048 Uiso 1 1 calc R E .
C26C C 0.2345(4) 0.7621(10) 0.4219(3) 0.0328(14) Uani 1 1 d U E .
H26C H 0.2056 0.7038 0.4311 0.039 Uiso 1 1 calc R . .
C27C C 0.1789(3) 0.7322(8) 0.3121(2) 0.0187(15) Uani 1 1 d . . .
C28C C 0.2123(3) 0.6200(9) 0.3171(3) 0.0261(18) Uani 1 1 d . E .
H28C H 0.2288 0.6011 0.3442 0.031 Uiso 1 1 calc R . .
C29C C 0.2222(4) 0.5340(10) 0.2827(3) 0.037(2) Uani 1 1 d . . .
H29C H 0.2449 0.4558 0.2866 0.045 Uiso 1 1 calc R E .
C30C C 0.1993(4) 0.5611(11) 0.2429(3) 0.041(2) Uani 1 1 d . E .
H30C H 0.2066 0.5019 0.2195 0.049 Uiso 1 1 calc R . .
C31C C 0.1662(4) 0.6735(11) 0.2371(3) 0.037(2) Uani 1 1 d . . .
H31C H 0.1502 0.6928 0.2099 0.044 Uiso 1 1 calc R E .
C32C C 0.1564(4) 0.7586(10) 0.2720(3) 0.0300(19) Uani 1 1 d . E .
H32C H 0.1337 0.8369 0.2681 0.036 Uiso 1 1 calc R . .
N1A N 0.0964(3) 0.8997(7) 0.1256(2) 0.0197(13) Uani 1 1 d . . .
N1B N 0.3977(3) 0.4009(7) 0.7273(2) 0.0192(13) Uani 1 1 d . C .
N1C N 0.0999(2) 0.8827(6) 0.4534(2) 0.0164(12) Uani 1 1 d . E .
P1A P 0.13993(8) 0.8127(2) 0.02998(6) 0.0212(4) Uani 1 1 d . . .
P1B P 0.33353(8) 0.3612(2) 0.82044(6) 0.0175(4) Uani 1 1 d . C .
P1C P 0.15872(8) 0.8313(2) 0.35886(6) 0.0159(4) Uani 1 1 d . E .
Pt1A Pt 0.077973(11) 0.74339(3) 0.080351(9) 0.01838(7) Uani 1 1 d . A .
Pt1B Pt 0.405937(11) 0.27491(3) 0.782529(9) 0.01733(7) Uani 1 1 d . . .
Pt1C Pt 0.088501(11) 0.74926(3) 0.399849(9) 0.01747(7) Uani 1 1 d . . .

loop_
_atom_site_aniso_label
_atom_site_aniso_U_11
_atom_site_aniso_U_22
_atom_site_aniso_U_33
_atom_site_aniso_U_23
_atom_site_aniso_U_13
_atom_site_aniso_U_12
C1A 0.024(4) 0.026(4) 0.021(4) 0.001(3) 0.009(3) 0.001(3)
C2A 0.024(4) 0.023(4) 0.031(5) -0.006(3) -0.002(4) 0.002(3)
C3A 0.029(4) 0.027(4) 0.020(4) -0.003(3) -0.004(3) 0.005(3)
C4A 0.021(4) 0.032(4) 0.014(4) 0.000(3) -0.002(3) 0.010(3)
C5A 0.028(4) 0.036(5) 0.020(4) -0.006(4) -0.004(3) 0.009(4)
C6A 0.027(4) 0.034(5) 0.020(4) 0.002(3) 0.003(3) 0.011(4)
C7A 0.016(3) 0.032(4) 0.024(4) 0.009(3) 0.006(3) 0.013(3)
C8A 0.027(4) 0.031(5) 0.028(5) 0.003(4) 0.008(4) 0.009(3)
C9A 0.019(4) 0.025(4) 0.040(5) 0.012(4) 0.005(4) 0.003(3)
C10A 0.027(4) 0.020(4) 0.022(4) 0.000(3) 0.002(3) 0.004(3)
C11A 0.020(3) 0.019(4) 0.011(3) 0.002(3) -0.002(3) 0.009(3)
C12A 0.019(3) 0.028(4) 0.009(3) 0.000(3) 0.003(3) 0.008(3)
C13A 0.018(4) 0.026(4) 0.013(4) 0.001(3) -0.003(3) 0.009(3)
C14A 0.023(4) 0.038(5) 0.020(4) -0.006(4) -0.004(3) 0.004(3)
C15A 0.014(3) 0.017(4) 0.016(3) 0.002(3) 0.001(3) 0.003(3)
C16A 0.016(3) 0.019(3) 0.017(3) 0.001(3) -0.001(3) 0.000(3)
C17A 0.017(3) 0.020(3) 0.017(3) 0.000(3) -0.001(3) -0.002(3)
C18A 0.017(3) 0.020(4) 0.018(3) -0.001(3) -0.001(3) 0.000(3)
C19A 0.018(3) 0.019(4) 0.017(3) 0.000(3) -0.001(3) 0.001(3)
C20A 0.016(3) 0.017(4) 0.017(3) 0.001(3) 0.001(3) 0.002(3)
C21A 0.015(5) 0.014(5) 0.015(5) 0.000(4) -0.002(3) 0.000(3)
N2A 0.018(4) 0.014(5) 0.020(5) 0.003(4) 0.000(3) 0.001(4)
C23A 0.023(7) 0.026(7) 0.023(7) -0.002(4) 0.000(5) -0.004(4)
C24A 0.024(6) 0.028(6) 0.028(6) 0.001(4) -0.003(4) 0.000(4)
C25A 0.034(6) 0.035(6) 0.037(6) -0.001(4) 0.003(4) 0.004(4)
C26A 0.021(5) 0.024(6) 0.021(5) 0.003(4) 0.001(4) 0.003(4)
C27A 0.013(3) 0.014(3) 0.013(3) -0.0003(17) 0.0016(16) 0.0010(16)
C28A 0.015(3) 0.015(3) 0.015(3) 0.000(3) 0.001(3) 0.001(3)
C29A 0.017(4) 0.016(3) 0.018(3) -0.003(3) 0.002(3) 0.001(3)
C30A 0.019(4) 0.020(4) 0.018(3) -0.002(3) 0.002(3) -0.002(3)
C31A 0.017(4) 0.019(4) 0.017(3) 0.000(3) 0.000(3) -0.003(3)
C32A 0.015(3) 0.018(3) 0.017(3) 0.001(3) 0.000(3) -0.001(3)
C15' 0.026(4) 0.027(4) 0.027(4) 0.000(3) 0.000(3) 0.004(3)
N2' 0.027(4) 0.029(4) 0.030(4) 0.002(3) 0.001(3) 0.004(3)
C17' 0.028(3) 0.030(4) 0.031(4) 0.002(3) 0.002(3) 0.002(3)
C18' 0.027(4) 0.030(4) 0.029(4) 0.000(3) 0.000(3) 0.002(3)
C19' 0.028(4) 0.029(4) 0.028(4) 0.001(3) -0.001(3) 0.002(3)
C20' 0.027(4) 0.027(4) 0.027(4) 0.001(3) 0.001(3) 0.002(3)
C21' 0.024(4) 0.024(4) 0.021(4) 0.001(3) -0.001(3) 0.002(3)
C22' 0.025(4) 0.026(4) 0.024(4) 0.002(3) 0.000(3) 0.000(3)
C23' 0.026(4) 0.025(4) 0.024(4) 0.002(3) 0.000(3) 0.000(3)
C24' 0.026(4) 0.025(4) 0.025(4) 0.002(3) -0.001(3) 0.000(3)
C25' 0.025(4) 0.025(4) 0.024(4) 0.000(3) 0.000(3) 0.003(3)
C26' 0.024(4) 0.024(4) 0.023(4) 0.000(3) 0.000(3) 0.001(3)
C27' 0.024(3) 0.025(3) 0.024(3) 0.0000(17) 0.0012(17) 0.0005(17)
C28' 0.024(4) 0.026(4) 0.026(4) -0.001(3) 0.001(3) 0.001(3)
C29' 0.026(4) 0.027(4) 0.028(4) -0.003(3) 0.001(3) 0.001(3)
C30' 0.029(4) 0.030(4) 0.028(4) -0.003(3) 0.001(3) -0.002(3)
C31' 0.029(4) 0.030(4) 0.027(4) -0.001(3) 0.000(3) -0.001(3)
C32' 0.027(4) 0.028(4) 0.026(4) 0.001(3) -0.001(3) 0.000(3)
C1B 0.018(4) 0.024(4) 0.019(4) 0.009(3) -0.005(3) -0.003(3)
C2B 0.023(4) 0.031(5) 0.031(5) 0.015(4) -0.008(4) -0.006(3)
C3B 0.030(5) 0.048(6) 0.018(4) 0.008(4) -0.005(4) -0.022(4)
C4B 0.021(4) 0.041(5) 0.019(4) -0.002(4) -0.001(3) -0.014(3)
C5B 0.033(5) 0.061(7) 0.020(4) -0.008(4) 0.001(4) -0.028(5)
C6B 0.033(5) 0.070(7) 0.022(4) -0.028(5) 0.017(4) -0.023(5)
C7B 0.022(4) 0.033(5) 0.029(4) -0.012(4) -0.002(3) -0.015(3)
C8B 0.024(4) 0.038(5) 0.056(7) -0.022(5) 0.012(4) -0.008(4)
C9B 0.019(4) 0.031(5) 0.058(7) -0.019(5) -0.002(4) 0.001(3)
C10B 0.024(4) 0.027(4) 0.039(5) -0.012(4) -0.008(4) 0.001(3)
C11B 0.024(4) 0.023(4) 0.019(4) -0.010(3) 0.000(3) -0.012(3)
C12B 0.015(3) 0.028(4) 0.032(4) -0.014(4) -0.009(3) -0.007(3)
C13B 0.020(4) 0.021(4) 0.018(4) -0.001(3) -0.001(3) -0.010(3)
C14B 0.021(4) 0.033(5) 0.034(5) 0.018(4) -0.002(4) 0.004(3)
C15B 0.022(4) 0.025(4) 0.018(4) 0.003(3) -0.004(3) -0.007(3)
C16B 0.026(4) 0.043(5) 0.018(4) 0.002(4) 0.004(3) -0.010(4)
C17B 0.042(5) 0.037(5) 0.036(5) 0.003(4) -0.004(4) -0.021(4)
C18B 0.047(5) 0.026(4) 0.028(5) -0.001(4) -0.010(4) -0.005(4)
C19B 0.039(5) 0.033(5) 0.029(5) 0.005(4) -0.008(4) -0.002(4)
C20B 0.033(4) 0.028(4) 0.024(4) 0.003(3) -0.001(3) 0.002(3)
N2B 0.033(4) 0.028(4) 0.024(4) 0.003(3) -0.001(3) 0.002(3)
C21B 0.017(3) 0.022(4) 0.014(4) 0.003(3) -0.003(3) -0.007(3)
C22B 0.021(4) 0.031(4) 0.026(4) -0.002(3) 0.007(3) -0.006(3)
N2B' 0.021(4) 0.031(4) 0.026(4) -0.002(3) 0.007(3) -0.006(3)
C23B 0.021(4) 0.027(4) 0.039(5) 0.002(4) 0.010(4) -0.003(3)
C24B 0.016(4) 0.046(5) 0.029(5) 0.010(4) -0.003(3) -0.005(3)
C25B 0.026(4) 0.055(6) 0.020(4) -0.007(4) -0.001(4) -0.005(4)
C26B 0.024(4) 0.031(4) 0.025(4) -0.003(4) -0.006(3) -0.002(3)
C27B 0.017(3) 0.025(4) 0.026(4) 0.012(3) 0.004(3) 0.006(3)
C28B 0.020(4) 0.033(5) 0.056(6) 0.026(5) -0.009(4) -0.016(3)
C29B 0.028(5) 0.066(8) 0.077(9) 0.047(7) -0.007(5) -0.023(5)
C30B 0.034(6) 0.096(10) 0.052(7) 0.057(7) 0.002(5) -0.003(6)
C31B 0.035(5) 0.076(8) 0.026(5) 0.026(5) 0.000(4) 0.009(5)
C32B 0.038(5) 0.035(5) 0.017(4) 0.006(4) 0.006(4) -0.005(4)
C1C 0.023(4) 0.022(4) 0.017(4) 0.001(3) 0.006(3) -0.002(3)
C2C 0.021(4) 0.023(4) 0.029(5) -0.001(3) -0.004(3) 0.002(3)
C3C 0.034(5) 0.025(4) 0.020(4) -0.004(3) -0.002(4) 0.009(3)
C4C 0.025(4) 0.030(4) 0.017(4) 0.000(3) 0.007(3) 0.008(3)
C5C 0.036(5) 0.037(5) 0.013(4) -0.002(3) 0.007(4) 0.009(4)
C6C 0.027(4) 0.042(5) 0.022(4) 0.007(4) 0.014(3) 0.003(4)
C7C 0.019(4) 0.025(4) 0.028(4) 0.010(3) 0.008(3) -0.001(3)
C8C 0.015(4) 0.034(5) 0.029(5) 0.009(4) 0.006(3) 0.001(3)
C9C 0.018(4) 0.028(4) 0.040(5) 0.010(4) 0.004(4) -0.008(3)
C10C 0.021(4) 0.019(4) 0.025(4) 0.003(3) -0.003(3) -0.002(3)
C11C 0.008(3) 0.019(4) 0.018(4) 0.000(3) -0.003(3) 0.001(2)
C12C 0.022(4) 0.020(4) 0.016(3) 0.003(3) 0.003(3) 0.005(3)
C13C 0.017(3) 0.020(4) 0.023(4) 0.001(3) 0.006(3) 0.005(3)
C14C 0.023(4) 0.046(5) 0.024(5) -0.017(4) 0.009(4) -0.008(4)
C15C 0.019(4) 0.020(4) 0.017(4) 0.002(3) -0.001(3) 0.005(3)
C16C 0.025(4) 0.031(4) 0.019(4) 0.001(3) 0.000(3) 0.009(3)
C17C 0.032(4) 0.030(5) 0.026(4) -0.003(4) -0.001(4) 0.016(4)
C18C 0.045(5) 0.026(4) 0.020(4) 0.001(3) -0.016(4) 0.006(4)
C19C 0.034(5) 0.038(5) 0.017(4) -0.002(4) -0.003(4) -0.006(4)
C20C 0.026(4) 0.020(4) 0.022(4) -0.001(3) 0.002(3) 0.006(3)
N2C 0.026(4) 0.020(4) 0.022(4) -0.001(3) 0.002(3) 0.006(3)
C21C 0.019(2) 0.030(3) 0.034(3) -0.004(2) 0.004(2) 0.007(2)
C22C 0.021(2) 0.033(2) 0.047(3) -0.001(2) 0.006(2) 0.006(2)
N2C' 0.021(2) 0.033(2) 0.047(3) -0.001(2) 0.006(2) 0.006(2)
C23C 0.022(2) 0.039(3) 0.055(3) -0.006(3) 0.005(3) 0.003(2)
C24C 0.025(3) 0.047(4) 0.049(4) -0.011(3) -0.004(3) 0.007(3)
C25C 0.028(3) 0.050(4) 0.042(4) -0.002(3) -0.004(3) 0.009(3)
C26C 0.023(3) 0.041(3) 0.035(3) 0.001(3) 0.000(3) 0.009(3)
C27C 0.023(4) 0.018(4) 0.016(3) -0.007(3) 0.004(3) -0.009(3)
C28C 0.022(4) 0.030(4) 0.026(4) -0.007(4) 0.003(3) 0.004(3)
C29C 0.035(5) 0.033(5) 0.044(6) -0.012(4) 0.016(4) 0.003(4)
C30C 0.040(5) 0.048(6) 0.036(6) -0.022(5) 0.018(5) -0.007(5)
C31C 0.041(5) 0.052(6) 0.017(4) -0.011(4) 0.006(4) -0.015(5)
C32C 0.030(4) 0.040(5) 0.020(4) -0.006(4) 0.006(3) 0.006(4)
N1A 0.017(3) 0.020(3) 0.022(3) 0.002(3) -0.004(3) 0.002(2)
N1B 0.017(3) 0.026(3) 0.014(3) 0.005(3) -0.003(2) -0.003(2)
N1C 0.016(3) 0.019(3) 0.014(3) 0.001(2) 0.002(2) -0.002(2)
P1A 0.0209(9) 0.0304(11) 0.0124(9) 0.0014(8) 0.0033(7) 0.0103(8)
P1B 0.0157(9) 0.0216(10) 0.0152(9) 0.0026(7) -0.0007(7) -0.0035(7)
P1C 0.0150(9) 0.0182(9) 0.0146(9) -0.0010(7) 0.0004(7) 0.0027(7)
Pt1A 0.01856(14) 0.02088(15) 0.01569(14) -0.00077(11) 0.00004(10) 0.00348(10)
Pt1B 0.01602(13) 0.01869(13) 0.01725(14) 0.00433(11) -0.00174(10) -0.00161(10)
Pt1C 0.01486(13) 0.01896(15) 0.01862(14) -0.00372(10) 0.00229(10) -0.00096(10)

loop_
_atom_type_symbol
_atom_type_description
_atom_type_scat_dispersion_real
_atom_type_scat_dispersion_imag
_atom_type_scat_source
C C 0.0033 0.0016 'International Tables Vol C Tables 4.2.6.8 and 6.1.1.4'
H H 0.0000 0.0000 'International Tables Vol C Tables 4.2.6.8 and 6.1.1.4'
N N 0.0061 0.0033 'International Tables Vol C Tables 4.2.6.8 and 6.1.1.4'
P P 0.1023 0.0942 'International Tables Vol C Tables 4.2.6.8 and 6.1.1.4'
Pt Pt -1.7033 8.3905 'International Tables Vol C Tables 4.2.6.8 and 6.1.1.4'

loop_
_geom_angle_atom_site_label_1
_geom_angle_atom_site_label_2
_geom_angle_atom_site_label_3
_geom_angle
N1A C1A C2A 123.1(8)
C3A C2A C1A 120.4(8)
C2A C3A C4A 117.9(8)
C3A C4A C13A 119.0(7)
C3A C4A C5A 122.9(8)
C13A C4A C5A 118.1(8)
C6A C5A C4A 121.0(8)
C5A C6A C7A 121.8(8)
C8A C7A C12A 117.9(8)
C8A C7A C6A 123.7(8)
C12A C7A C6A 118.3(8)
C9A C8A C7A 120.2(8)
C8A C9A C10A 122.1(8)
C11A C10A C9A 121.2(8)
C10A C11A C12A 115.8(7)
C10A C11A Pt1A 132.1(6)
C12A C11A Pt1A 112.0(5)
C13A C12A C7A 119.6(7)
C13A C12A C11A 117.6(7)
C7A C12A C11A 122.7(8)
N1A C13A C4A 121.9(7)
N1A C13A C12A 117.1(7)
C4A C13A C12A 121.0(7)
C20A C15A C16A 124(2)
C20A C15A P1A 121(2)
C16A C15A P1A 115(2)
C17A C16A C15A 117.3(19)
C16A C17A C18A 121.4(18)
C19A C18A C17A 120(2)
C18A C19A C20A 118.8(19)
C15A C20A C19A 119(2)
C26A C21A N2A 121(2)
C26A C21A P1A 121.9(17)
N2A C21A P1A 117.1(18)
C21A N2A C23A 115(2)
C24A C23A N2A 122(2)
C25A C24A C23A 119(2)
C24A C25A C26A 122(2)
C25A C26A C21A 120.9(19)
C32A C27A C28A 122(2)
C32A C27A P1A 118.4(17)
C28A C27A P1A 119.0(17)
C27A C28A C29A 118(2)
C30A C29A C28A 122.0(19)
C29A C30A C31A 118(2)
C32A C31A C30A 117.7(19)
C27A C32A C31A 121(2)
N2' C15' C20' 120(3)
N2' C15' P1A 124(3)
C20' C15' P1A 115(2)
C15' N2' C17' 117(2)
C18' C17' N2' 123(2)
C17' C18' C19' 118(2)
C20' C19' C18' 119(2)
C19' C20' C15' 121(3)
C26' C21' C22' 117(2)
C26' C21' P1A 117(2)
C22' C21' P1A 126(2)
C23' C22' C21' 125(3)
C22' C23' C24' 120(3)
C23' C24' C25' 118(2)
C26' C25' C24' 118.6(19)
C21' C26' C25' 121(2)
C28' C27' C32' 117(2)
C28' C27' P1A 120(2)
C32' C27' P1A 122(2)
C29' C28' C27' 123(2)
C28' C29' C30' 120(2)
C31' C30' C29' 118(2)
C32' C31' C30' 125(2)
C31' C32' C27' 117(2)
N1B C1B C2B 123.1(8)
C3B C2B C1B 120.2(8)
C2B C3B C4B 118.9(8)
C3B C4B C13B 117.8(8)
C3B C4B C5B 124.6(9)
C13B C4B C5B 117.6(9)
C6B C5B C4B 120.9(9)
C5B C6B C7B 122.6(9)
C8B C7B C6B 123.5(9)
C8B C7B C12B 116.2(9)
C6B C7B C12B 120.3(9)
C9B C8B C7B 119.0(9)
C8B C9B C10B 122.5(9)
C11B C10B C9B 122.8(9)
C10B C11B C12B 113.6(8)
C10B C11B Pt1B 133.1(7)
C12B C11B Pt1B 113.2(6)
C11B C12B C7B 125.9(8)
C11B C12B C13B 118.9(8)
C7B C12B C13B 115.2(8)
N1B C13B C4B 123.0(8)
N1B C13B C12B 113.6(7)
C4B C13B C12B 123.3(8)
C20B C15B C16B 120.7(8)
C20B C15B P1B 121.3(6)
C16B C15B P1B 117.9(7)
C17B C16B C15B 119.2(9)
C16B C17B C18B 120.0(9)
C19B C18B C17B 119.3(9)
C20B C19B C18B 121.4(10)
C15B C20B C19B 119.3(8)
C22B C21B C26B 120.4(7)
C22B C21B P1B 122.2(6)
C26B C21B P1B 117.4(6)
C21B C22B C23B 119.4(8)
C22B C23B C24B 122.1(8)
C23B C24B C25B 119.0(8)
C26B C25B C24B 119.3(8)
C25B C26B C21B 119.8(8)
C28B C27B C32B 120.3(8)
C28B C27B P1B 119.3(7)
C32B C27B P1B 120.0(6)
C27B C28B C29B 118.9(10)
C30B C29B C28B 120.9(10)
C29B C30B C31B 120.3(9)
C32B C31B C30B 120.3(10)
C31B C32B C27B 119.2(9)
N1C C1C C2C 122.9(7)
C3C C2C C1C 119.4(8)
C2C C3C C4C 119.9(8)
C3C C4C C13C 118.0(7)
C3C C4C C5C 124.4(8)
C13C C4C C5C 117.6(8)
C6C C5C C4C 120.9(8)
C5C C6C C7C 122.6(8)
C8C C7C C6C 123.7(8)
C8C C7C C12C 117.9(8)
C6C C7C C12C 118.4(7)
C9C C8C C7C 120.1(8)
C8C C9C C10C 121.6(8)
C11C C10C C9C 120.9(8)
C10C C11C C12C 118.0(7)
C10C C11C Pt1C 131.6(6)
C12C C11C Pt1C 110.3(5)
C13C C12C C11C 120.6(7)
C13C C12C C7C 118.0(7)
C11C C12C C7C 121.4(7)
N1C C13C C12C 115.7(7)
N1C C13C C4C 121.8(7)
C12C C13C C4C 122.6(7)
C20C C15C C16C 121.1(7)
C20C C15C P1C 120.2(6)
C16C C15C P1C 118.7(6)
C17C C16C C15C 118.8(8)
C18C C17C C16C 120.0(8)
C17C C18C C19C 119.9(8)
C18C C19C C20C 121.5(8)
C15C C20C C19C 118.6(7)
C22C C21C C26C 121.3(8)
C22C C21C P1C 122.2(7)
C26C C21C P1C 116.4(7)
C21C C22C C23C 117.5(9)
C24C C23C C22C 121.8(9)
C25C C24C C23C 121.3(9)
C24C C25C C26C 117.4(10)
C21C C26C C25C 120.6(9)
C28C C27C C32C 118.6(7)
C28C C27C P1C 119.7(6)
C32C C27C P1C 121.3(6)
C27C C28C C29C 120.2(9)
C30C C29C C28C 120.7(9)
C31C C30C C29C 120.0(9)
C30C C31C C32C 118.8(9)
C27C C32C C31C 121.8(9)
C1A N1A C13A 117.7(7)
C1A N1A Pt1A 130.4(6)
C13A N1A Pt1A 111.9(5)
C1B N1B C13B 116.9(7)
C1B N1B Pt1B 129.5(6)
C13B N1B Pt1B 113.5(5)
C1C N1C C13C 118.0(7)
C1C N1C Pt1C 129.6(5)
C13C N1C Pt1C 112.3(5)
C21A P1A C27' 101.1(13)
C21A P1A C15A 110.4(11)
C27' P1A C15A 96.7(13)
C21A P1A C27A 104.3(11)
C27' P1A C27A 7.5(11)
C15A P1A C27A 101.7(12)
C21A P1A C15' 105.1(12)
C27' P1A C15' 98.8(14)
C15A P1A C15' 5.4(16)
C27A P1A C15' 104.3(13)
C21A P1A C21' 6.2(14)
C27' P1A C21' 101.5(13)
C15A P1A C21' 104.2(12)
C27A P1A C21' 105.5(12)
C15' P1A C21' 98.9(13)
C21A P1A Pt1A 108.8(8)
C27' P1A Pt1A 124.6(7)
C15A P1A Pt1A 114.0(10)
C27A P1A Pt1A 117.1(6)
C15' P1A Pt1A 116.1(12)
C21' P1A Pt1A 112.9(9)
C27B P1B C15B 102.7(4)
C27B P1B C21B 101.9(3)
C15B P1B C21B 104.3(4)
C27B P1B Pt1B 117.0(3)
C15B P1B Pt1B 115.2(3)
C21B P1B Pt1B 114.1(3)
C27C P1C C15C 104.0(4)
C27C P1C C21C 100.3(4)
C15C P1C C21C 105.4(4)
C27C P1C Pt1C 117.9(2)
C15C P1C Pt1C 112.6(3)
C21C P1C Pt1C 115.1(3)
C14A Pt1A C11A 90.7(3)
C14A Pt1A N1A 171.4(3)
C11A Pt1A N1A 80.9(3)
C14A Pt1A P1A 92.2(3)
C11A Pt1A P1A 175.9(2)
N1A Pt1A P1A 96.26(19)
C11B Pt1B C14B 91.3(3)
C11B Pt1B N1B 80.6(3)
C14B Pt1B N1B 171.8(3)
C11B Pt1B P1B 177.1(2)
C14B Pt1B P1B 90.2(3)
N1B Pt1B P1B 97.95(19)
C14C Pt1C C11C 90.8(3)
C14C Pt1C N1C 171.8(3)
C11C Pt1C N1C 81.0(3)
C14C Pt1C P1C 90.6(2)
C11C Pt1C P1C 178.2(2)
N1C Pt1C P1C 97.58(17)

loop_
_geom_bond_atom_site_label_1
_geom_bond_atom_site_label_2
_geom_bond_distance
C1A N1A 1.331(10)
C1A C2A 1.401(11)
C2A C3A 1.377(12)
C3A C4A 1.408(12)
C4A C13A 1.414(11)
C4A C5A 1.440(12)
C5A C6A 1.353(13)
C6A C7A 1.432(12)
C7A C8A 1.386(12)
C7A C12A 1.425(10)
C8A C9A 1.367(13)
C9A C10A 1.406(12)
C10A C11A 1.386(11)
C11A C12A 1.436(10)
C11A Pt1A 2.053(8)
C12A C13A 1.418(11)
C13A N1A 1.381(10)
C14A Pt1A 2.048(8)
C15A C20A 1.36(4)
C15A C16A 1.38(3)
C15A P1A 1.80(3)
C16A C17A 1.37(2)
C17A C18A 1.41(3)
C18A C19A 1.38(3)
C19A C20A 1.42(3)
C21A C26A 1.39(3)
C21A N2A 1.39(3)
C21A P1A 1.76(2)
N2A C23A 1.45(4)
C23A C24A 1.39(4)
C24A C25A 1.33(3)
C25A C26A 1.36(3)
C27A C32A 1.30(3)
C27A C28A 1.38(3)
C27A P1A 1.89(2)
C28A C29A 1.39(3)
C29A C30A 1.36(3)
C30A C31A 1.42(3)
C31A C32A 1.43(3)
C15' N2' 1.33(4)
C15' C20' 1.40(5)
C15' P1A 1.90(4)
N2' C17' 1.43(2)
C17' C18' 1.35(3)
C18' C19' 1.39(4)
C19' C20' 1.38(3)
C21' C26' 1.38(4)
C21' C22' 1.39(3)
C21' P1A 1.92(3)
C22' C23' 1.29(4)
C23' C24' 1.40(4)
C24' C25' 1.42(3)
C25' C26' 1.39(3)
C27' C28' 1.37(4)
C27' C32' 1.48(4)
C27' P1A 1.79(3)
C28' C29' 1.35(3)
C29' C30' 1.42(3)
C30' C31' 1.35(3)
C31' C32' 1.32(4)
C1B N1B 1.337(10)
C1B C2B 1.399(11)
C2B C3B 1.373(13)
C3B C4B 1.402(13)
C4B C13B 1.414(11)
C4B C5B 1.437(13)
C5B C6B 1.344(16)
C6B C7B 1.427(14)
C7B C8B 1.418(14)
C7B C12B 1.440(12)
C8B C9B 1.354(15)
C9B C10B 1.407(13)
C10B C11B 1.390(12)
C11B C12B 1.395(12)
C11B Pt1B 2.026(8)
C12B C13B 1.460(11)
C13B N1B 1.378(10)
C14B Pt1B 2.074(8)
C15B C20B 1.363(11)
C15B C16B 1.408(11)
C15B P1B 1.837(8)
C16B C17B 1.383(13)
C17B C18B 1.388(14)
C18B C19B 1.380(13)
C19B C20B 1.379(12)
C21B C22B 1.366(11)
C21B C26B 1.393(11)
C21B P1B 1.844(7)
C22B C23B 1.366(11)
C23B C24B 1.372(13)
C24B C25B 1.394(13)
C25B C26B 1.390(11)
C27B C28B 1.385(11)
C27B C32B 1.417(12)
C27B P1B 1.821(8)
C28B C29B 1.399(13)
C29B C30B 1.374(17)
C30B C31B 1.386(17)
C31B C32B 1.384(13)
C1C N1C 1.353(9)
C1C C2C 1.391(11)
C2C C3C 1.378(12)
C3C C4C 1.402(12)
C4C C13C 1.419(11)
C4C C5C 1.435(12)
C5C C6C 1.344(13)
C6C C7C 1.435(12)
C7C C8C 1.397(11)
C7C C12C 1.439(10)
C8C C9C 1.374(13)
C9C C10C 1.408(12)
C10C C11C 1.369(10)
C11C C12C 1.419(10)
C11C Pt1C 2.068(7)
C12C C13C 1.414(11)
C13C N1C 1.376(10)
C14C Pt1C 2.053(8)
C15C C20C 1.377(11)
C15C C16C 1.397(10)
C15C P1C 1.828(8)
C16C C17C 1.395(12)
C17C C18C 1.373(13)
C18C C19C 1.377(13)
C19C C20C 1.378(11)
C21C C22C 1.352(12)
C21C C26C 1.392(13)
C21C P1C 1.841(9)
C22C C23C 1.400(12)
C23C C24C 1.369(15)
C24C C25C 1.359(14)
C25C C26C 1.410(12)
C27C C28C 1.373(11)
C27C C32C 1.383(11)
C27C P1C 1.824(8)
C28C C29C 1.385(12)
C29C C30C 1.380(15)
C30C C31C 1.372(15)
C31C C32C 1.391(12)
N1A Pt1A 2.128(7)
N1B Pt1B 2.126(6)
N1C Pt1C 2.137(6)
P1A Pt1A 2.285(2)
P1B Pt1B 2.285(2)
P1C Pt1C 2.2818(19)

loop_
_geom_torsion_atom_site_label_1
_geom_torsion_atom_site_label_2
_geom_torsion_atom_site_label_3
_geom_torsion_atom_site_label_4
_geom_torsion
N1A C1A C2A C3A 0.6(13)
C1A C2A C3A C4A -2.5(12)
C2A C3A C4A C13A 2.1(11)
C2A C3A C4A C5A -176.6(7)
C3A C4A C5A C6A 177.6(8)
C13A C4A C5A C6A -1.1(12)
C4A C5A C6A C7A -0.4(12)
C5A C6A C7A C8A -174.0(8)
C5A C6A C7A C12A 2.4(12)
C12A C7A C8A C9A -1.2(12)
C6A C7A C8A C9A 175.2(8)
C7A C8A C9A C10A 2.3(13)
C8A C9A C10A C11A 0.0(12)
C9A C10A C11A C12A -3.2(11)
C9A C10A C11A Pt1A -179.9(6)
C8A C7A C12A C13A 173.7(7)
C6A C7A C12A C13A -2.9(10)
C8A C7A C12A C11A -2.3(11)
C6A C7A C12A C11A -178.9(7)
C10A C11A C12A C13A -171.7(7)
Pt1A C11A C12A C13A 5.7(8)
C10A C11A C12A C7A 4.4(10)
Pt1A C11A C12A C7A -178.3(6)
C3A C4A C13A N1A 0.1(11)
C5A C4A C13A N1A 178.8(7)
C3A C4A C13A C12A -178.2(7)
C5A C4A C13A C12A 0.5(11)
C7A C12A C13A N1A -176.9(6)
C11A C12A C13A N1A -0.7(10)
C7A C12A C13A C4A 1.5(11)
C11A C12A C13A C4A 177.7(7)
C20A C15A C16A C17A -4(3)
P1A C15A C16A C17A 175.1(15)
C15A C16A C17A C18A 6(3)
C16A C17A C18A C19A -6(3)
C17A C18A C19A C20A 4(3)
C16A C15A C20A C19A 2(4)
P1A C15A C20A C19A -177.3(15)
C18A C19A C20A C15A -2(3)
C26A C21A N2A C23A 3(3)
P1A C21A N2A C23A -178(2)
C21A N2A C23A C24A -1(4)
N2A C23A C24A C25A -4(4)
C23A C24A C25A C26A 7(4)
C24A C25A C26A C21A -4(3)
N2A C21A C26A C25A -2(3)
P1A C21A C26A C25A 179.8(17)
C32A C27A C28A C29A 5(3)
P1A C27A C28A C29A 179.8(13)
C27A C28A C29A C30A -2(3)
C28A C29A C30A C31A 0(3)
C29A C30A C31A C32A 0(2)
C28A C27A C32A C31A -6(3)
P1A C27A C32A C31A 179.7(13)
C30A C31A C32A C27A 3(2)
C20' C15' N2' C17' -6(4)
P1A C15' N2' C17' -178.6(19)
C15' N2' C17' C18' 4(3)
N2' C17' C18' C19' 5(4)
C17' C18' C19' C20' -10(4)
C18' C19' C20' C15' 8(4)
N2' C15' C20' C19' 1(4)
P1A C15' C20' C19' 173.6(18)
C26' C21' C22' C23' -1(5)
P1A C21' C22' C23' 180(3)
C21' C22' C23' C24' -2(5)
C22' C23' C24' C25' 5(4)
C23' C24' C25' C26' -4(3)
C22' C21' C26' C25' 1(4)
P1A C21' C26' C25' -179.0(17)
C24' C25' C26' C21' 1(3)
C32' C27' C28' C29' -1(3)
P1A C27' C28' C29' 171.8(17)
C27' C28' C29' C30' 0(3)
C28' C29' C30' C31' 2(3)
C29' C30' C31' C32' -3(3)
C30' C31' C32' C27' 2(3)
C28' C27' C32' C31' 0(3)
P1A C27' C32' C31' -172.6(17)
N1B C1B C2B C3B 0.4(12)
C1B C2B C3B C4B -2.0(12)
C2B C3B C4B C13B 1.2(11)
C2B C3B C4B C5B -177.0(8)
C3B C4B C5B C6B 177.5(8)
C13B C4B C5B C6B -0.7(12)
C4B C5B C6B C7B -2.3(13)
C5B C6B C7B C8B -174.6(8)
C5B C6B C7B C12B 3.4(13)
C6B C7B C8B C9B 178.5(8)
C12B C7B C8B C9B 0.5(12)
C7B C8B C9B C10B 0.5(13)
C8B C9B C10B C11B -0.2(14)
C9B C10B C11B C12B -1.2(11)
C9B C10B C11B Pt1B 179.8(6)
C10B C11B C12B C7B 2.4(11)
Pt1B C11B C12B C7B -178.5(6)
C10B C11B C12B C13B -176.5(7)
Pt1B C11B C12B C13B 2.7(8)
C8B C7B C12B C11B -2.1(11)
C6B C7B C12B C11B 179.8(7)
C8B C7B C12B C13B 176.8(7)
C6B C7B C12B C13B -1.3(10)
C3B C4B C13B N1B 1.2(11)
C5B C4B C13B N1B 179.5(7)
C3B C4B C13B C12B -175.7(7)
C5B C4B C13B C12B 2.7(11)
C11B C12B C13B N1B 0.2(10)
C7B C12B C13B N1B -178.8(6)
C11B C12B C13B C4B 177.3(7)
C7B C12B C13B C4B -1.6(10)
C20B C15B C16B C17B -0.6(13)
P1B C15B C16B C17B 179.4(7)
C15B C16B C17B C18B -0.4(14)
C16B C17B C18B C19B 0.3(14)
C17B C18B C19B C20B 0.8(14)
C16B C15B C20B C19B 1.7(12)
P1B C15B C20B C19B -178.3(6)
C18B C19B C20B C15B -1.8(13)
C26B C21B C22B C23B -1.9(12)
P1B C21B C22B C23B 177.9(6)
C21B C22B C23B C24B 1.7(12)
C22B C23B C24B C25B -0.3(13)
C23B C24B C25B C26B -0.9(14)
C24B C25B C26B C21B 0.6(14)
C22B C21B C26B C25B 0.8(12)
P1B C21B C26B C25B -179.1(7)
C32B C27B C28B C29B 0.8(14)
P1B C27B C28B C29B 174.1(8)
C27B C28B C29B C30B -1.6(17)
C28B C29B C30B C31B 1.3(19)
C29B C30B C31B C32B -0.2(18)
C30B C31B C32B C27B -0.6(16)
C28B C27B C32B C31B 0.3(13)
P1B C27B C32B C31B -173.0(7)
N1C C1C C2C C3C -1.7(12)
C1C C2C C3C C4C 1.3(12)
C2C C3C C4C C13C -1.7(12)
C2C C3C C4C C5C -179.6(8)
C3C C4C C5C C6C 177.7(8)
C13C C4C C5C C6C -0.3(12)
C4C C5C C6C C7C -0.8(14)
C5C C6C C7C C8C -178.0(8)
C5C C6C C7C C12C 1.1(13)
C6C C7C C8C C9C 178.1(8)
C12C C7C C8C C9C -1.0(12)
C7C C8C C9C C10C 1.4(13)
C8C C9C C10C C11C -0.5(13)
C9C C10C C11C C12C -0.8(11)
C9C C10C C11C Pt1C 178.9(6)
C10C C11C C12C C13C -177.8(7)
Pt1C C11C C12C C13C 2.4(9)
C10C C11C C12C C7C 1.2(11)
Pt1C C11C C12C C7C -178.5(6)
C8C C7C C12C C13C 178.7(7)
C6C C7C C12C C13C -0.5(11)
C8C C7C C12C C11C -0.4(11)
C6C C7C C12C C11C -179.5(7)
C11C C12C C13C N1C -1.2(10)
C7C C12C C13C N1C 179.8(7)
C11C C12C C13C C4C 178.5(7)
C7C C12C C13C C4C -0.5(11)
C3C C4C C13C N1C 2.5(11)
C5C C4C C13C N1C -179.4(7)
C3C C4C C13C C12C -177.2(7)
C5C C4C C13C C12C 0.9(12)
C20C C15C C16C C17C -0.1(12)
P1C C15C C16C C17C 179.2(6)
C15C C16C C17C C18C -1.6(13)
C16C C17C C18C C19C 3.2(13)
C17C C18C C19C C20C -3.1(13)
C16C C15C C20C C19C 0.3(12)
P1C C15C C20C C19C -179.0(6)
C18C C19C C20C C15C 1.3(12)
C26C C21C C22C C23C -1.5(13)
P1C C21C C22C C23C -178.7(7)
C21C C22C C23C C24C 2.0(14)
C22C C23C C24C C25C -0.4(16)
C23C C24C C25C C26C -1.5(15)
C22C C21C C26C C25C -0.5(14)
P1C C21C C26C C25C 176.9(7)
C24C C25C C26C C21C 2.0(14)
C32C C27C C28C C29C -1.3(12)
P1C C27C C28C C29C 171.8(7)
C27C C28C C29C C30C 1.0(14)
C28C C29C C30C C31C -0.4(15)
C29C C30C C31C C32C 0.2(15)
C28C C27C C32C C31C 1.0(13)
P1C C27C C32C C31C -171.9(7)
C30C C31C C32C C27C -0.5(14)
C2A C1A N1A C13A 1.6(11)
C2A C1A N1A Pt1A -177.4(6)
C4A C13A N1A C1A -2.0(10)
C12A C13A N1A C1A 176.4(7)
C4A C13A N1A Pt1A 177.2(5)
C12A C13A N1A Pt1A -4.4(8)
C2B C1B N1B C13B 1.9(11)
C2B C1B N1B Pt1B 178.7(6)
C4B C13B N1B C1B -2.7(11)
C12B C13B N1B C1B 174.4(6)
C4B C13B N1B Pt1B -180.0(6)
C12B C13B N1B Pt1B -2.8(8)
C2C C1C N1C C13C 2.5(11)
C2C C1C N1C Pt1C 179.5(6)
C12C C13C N1C C1C 176.8(7)
C4C C13C N1C C1C -2.9(11)
C12C C13C N1C Pt1C -0.7(8)
C4C C13C N1C Pt1C 179.6(6)
C26A C21A P1A C27' 129(2)
N2A C21A P1A C27' -50(2)
C26A C21A P1A C15A -130(2)
N2A C21A P1A C15A 52(2)
C26A C21A P1A C27A 122(2)
N2A C21A P1A C27A -57(2)
C26A C21A P1A C15' -129(2)
N2A C21A P1A C15' 53(2)
C26A C21A P1A C21' -136(18)
N2A C21A P1A C21' 45(16)
C26A C21A P1A Pt1A -4(2)
N2A C21A P1A Pt1A 177.5(16)
C28' C27' P1A C21A 153.8(17)
C32' C27' P1A C21A -34.0(19)
C28' C27' P1A C15A 41.4(19)
C32' C27' P1A C15A -146.3(18)
C28' C27' P1A C27A -90(11)
C32' C27' P1A C27A 82(11)
C28' C27' P1A C15' 46(2)
C32' C27' P1A C15' -141.3(19)
C28' C27' P1A C21' 147.4(18)
C32' C27' P1A C21' -40(2)
C28' C27' P1A Pt1A -84.0(18)
C32' C27' P1A Pt1A 88.3(19)
C20A C15A P1A C21A 127(2)
C16A C15A P1A C21A -53(2)
C20A C15A P1A C27' -129(2)
C16A C15A P1A C27' 52(2)
C20A C15A P1A C27A -123(2)
C16A C15A P1A C27A 57.3(19)
C20A C15A P1A C15' 117(26)
C16A C15A P1A C15' -62(24)
C20A C15A P1A C21' 127(2)
C16A C15A P1A C21' -52(2)
C20A C15A P1A Pt1A 4(3)
C16A C15A P1A Pt1A -175.7(14)
C32A C27A P1A C21A -30.7(17)
C28A C27A P1A C21A 154.6(15)
C32A C27A P1A C27' -96(12)
C28A C27A P1A C27' 89(11)
C32A C27A P1A C15A -145.5(16)
C28A C27A P1A C15A 39.8(17)
C32A C27A P1A C15' -140.7(17)
C28A C27A P1A C15' 44.6(18)
C32A C27A P1A C21' -37.1(18)
C28A C27A P1A C21' 148.3(16)
C32A C27A P1A Pt1A 89.5(15)
C28A C27A P1A Pt1A -85.1(14)
N2' C15' P1A C21A -39(3)
C20' C15' P1A C21A 149(2)
N2' C15' P1A C27' 66(3)
C20' C15' P1A C27' -107(3)
N2' C15' P1A C15A 132(26)
C20' C15' P1A C15A -40(23)
N2' C15' P1A C27A 71(3)
C20' C15' P1A C27A -102(3)
N2' C15' P1A C21' -38(3)
C20' C15' P1A C21' 150(3)
N2' C15' P1A Pt1A -159(2)
C20' C15' P1A Pt1A 29(3)
C26' C21' P1A C21A 53(16)
C22' C21' P1A C21A -127(18)
C26' C21' P1A C27' 140(2)
C22' C21' P1A C27' -40(3)
C26' C21' P1A C15A -120(2)
C22' C21' P1A C15A 60(3)
C26' C21' P1A C27A 133(2)
C22' C21' P1A C27A -47(3)
C26' C21' P1A C15' -119(2)
C22' C21' P1A C15' 61(3)
C26' C21' P1A Pt1A 4(2)
C22' C21' P1A Pt1A -176(2)
C28B C27B P1B C15B 151.7(7)
C32B C27B P1B C15B -35.0(7)
C28B C27B P1B C21B 43.9(7)
C32B C27B P1B C21B -142.8(7)
C28B C27B P1B Pt1B -81.2(7)
C32B C27B P1B Pt1B 92.1(7)
C20B C15B P1B C27B -46.1(7)
C16B C15B P1B C27B 133.8(7)
C20B C15B P1B C21B 59.8(7)
C16B C15B P1B C21B -120.2(7)
C20B C15B P1B Pt1B -174.4(6)
C16B C15B P1B Pt1B 5.6(7)
C22B C21B P1B C27B 73.6(7)
C26B C21B P1B C27B -106.5(7)
C22B C21B P1B C15B -32.9(7)
C26B C21B P1B C15B 146.9(6)
C22B C21B P1B Pt1B -159.4(6)
C26B C21B P1B Pt1B 20.5(7)
C28C C27C P1C C15C 155.0(6)
C32C C27C P1C C15C -32.2(7)
C28C C27C P1C C21C 46.1(7)
C32C C27C P1C C21C -141.1(7)
C28C C27C P1C Pt1C -79.7(7)
C32C C27C P1C Pt1C 93.2(7)
C20C C15C P1C C27C -44.9(7)
C16C C15C P1C C27C 135.8(6)
C20C C15C P1C C21C 60.2(7)
C16C C15C P1C C21C -119.1(7)
C20C C15C P1C Pt1C -173.6(6)
C16C C15C P1C Pt1C 7.1(7)
C22C C21C P1C C27C 74.5(8)
C26C C21C P1C C27C -102.9(7)
C22C C21C P1C C15C -33.2(8)
C26C C21C P1C C15C 149.4(7)
C22C C21C P1C Pt1C -157.9(6)
C26C C21C P1C Pt1C 24.7(8)
C10A C11A Pt1A C14A -11.3(7)
C12A C11A Pt1A C14A 171.9(5)
C10A C11A Pt1A N1A 170.8(7)
C12A C11A Pt1A N1A -6.0(5)
C10A C11A Pt1A P1A 125(3)
C12A C11A Pt1A P1A -51(3)
C1A N1A Pt1A C14A 170.9(17)
C13A N1A Pt1A C14A -8(2)
C1A N1A Pt1A C11A -175.2(7)
C13A N1A Pt1A C11A 5.8(5)
C1A N1A Pt1A P1A 1.9(7)
C13A N1A Pt1A P1A -177.1(5)
C21A P1A Pt1A C14A 111.7(9)
C27' P1A Pt1A C14A -7.1(11)
C15A P1A Pt1A C14A -124.7(10)
C27A P1A Pt1A C14A -6.2(8)
C15' P1A Pt1A C14A -130.1(11)
C21' P1A Pt1A C14A 116.7(10)
C21A P1A Pt1A C11A -25(3)
C27' P1A Pt1A C11A -144(3)
C15A P1A Pt1A C11A 99(3)
C27A P1A Pt1A C11A -143(3)
C15' P1A Pt1A C11A 93(3)
C21' P1A Pt1A C11A -20(3)
C21A P1A Pt1A N1A -69.9(9)
C27' P1A Pt1A N1A 171.3(11)
C15A P1A Pt1A N1A 53.7(10)
C27A P1A Pt1A N1A 172.2(8)
C15' P1A Pt1A N1A 48.2(11)
C21' P1A Pt1A N1A -65.0(10)
C10B C11B Pt1B C14B -2.8(8)
C12B C11B Pt1B C14B 178.3(6)
C10B C11B Pt1B N1B 175.8(8)
C12B C11B Pt1B N1B -3.2(5)
C10B C11B Pt1B P1B -125(5)
C12B C11B Pt1B P1B 57(5)
C1B N1B Pt1B C11B -173.5(7)
C13B N1B Pt1B C11B 3.4(5)
C1B N1B Pt1B C14B -163(2)
C13B N1B Pt1B C14B 14(2)
C1B N1B Pt1B P1B 9.0(7)
C13B N1B Pt1B P1B -174.1(5)
C27B P1B Pt1B C11B 105(5)
C15B P1B Pt1B C11B -134(5)
C21B P1B Pt1B C11B -13(5)
C27B P1B Pt1B C14B -16.3(4)
C15B P1B Pt1B C14B 104.4(4)
C21B P1B Pt1B C14B -135.1(4)
C27B P1B Pt1B N1B 164.7(4)
C15B P1B Pt1B N1B -74.5(3)
C21B P1B Pt1B N1B 46.0(3)
C10C C11C Pt1C C14C -1.5(8)
C12C C11C Pt1C C14C 178.2(6)
C10C C11C Pt1C N1C 178.3(7)
C12C C11C Pt1C N1C -2.0(5)
C10C C11C Pt1C P1C 138(6)
C12C C11C Pt1C P1C -42(7)
C1C N1C Pt1C C14C -174(2)
C13C N1C Pt1C C14C 3(3)
C1C N1C Pt1C C11C -175.6(7)
C13C N1C Pt1C C11C 1.5(5)
C1C N1C Pt1C P1C 3.2(7)
C13C N1C Pt1C P1C -179.6(5)
C27C P1C Pt1C C14C -12.6(4)
C15C P1C Pt1C C14C 108.4(4)
C21C P1C Pt1C C14C -130.8(4)
C27C P1C Pt1C C11C -153(6)
C15C P1C Pt1C C11C -32(6)
C21C P1C Pt1C C11C 89(6)
C27C P1C Pt1C N1C 167.8(3)
C15C P1C Pt1C N1C -71.2(3)
C21C P1C Pt1C N1C 49.6(3)
